data_7229143
loop_
_publ_author_name
'Tarassoli, Abbas'
'Nobakht, Valiollah'
'Baladi, Elham'
'CARLUCCI, LUCIA'
'Proserpio, Davide M.'

_publ_section_title
;
 Capture of volatile iodine by newly prepared and characterized non-porous
 [CuI]n-based coordination polymers
;
_journal_name_full CrystEngComm
_journal_paper_doi 10.1039/C7CE01193H
_journal_year 2017
_chemical_formula_moiety 'C10 H14 Cu2 I2 N4'
_chemical_formula_sum 'C10 H14 Cu2 I2 N4'
_chemical_formula_weight 571.13
_space_group_crystal_system monoclinic
_space_group_IT_number 14
_space_group_name_Hall '-P 2ybc'
_space_group_name_H-M_alt 'P 1 21/c 1'
_symmetry_space_group_name_Hall '-P 2ybc'
_symmetry_space_group_name_H-M 'P 1 21/c 1'
_atom_sites_solution_hydrogens geom
_audit_creation_method SHELXL-2014/7
_audit_update_record
;
2017-06-14 deposited with the CCDC.
2017-09-11 downloaded from the CCDC.
;
_cell_angle_alpha 90
_cell_angle_beta 91.730(3)
_cell_angle_gamma 90
_cell_formula_units_Z 2
_cell_length_a 4.3887(7)
_cell_length_b 19.267(3)
_cell_length_c 8.9217(15)
_cell_measurement_reflns_used 9953
_cell_measurement_temperature 296(2)
_cell_measurement_theta_max 31.56
_cell_measurement_theta_min 2.52
_cell_volume 754.0(2)
_computing_structure_refinement 'SHELXL-2014/7 (Sheldrick, 2014)'
_diffrn_ambient_temperature 296(2)
_diffrn_measured_fraction_theta_full 1.000
_diffrn_measured_fraction_theta_max 0.953
_diffrn_measurement_device_type 'CCD area detector'
_diffrn_measurement_method 'phi and omega scans'
_diffrn_radiation_monochromator graphite
_diffrn_radiation_source 'sealed tube'
_diffrn_radiation_type MoK\a
_diffrn_radiation_wavelength 0.71073
_diffrn_reflns_av_R_equivalents 0.0366
_diffrn_reflns_av_unetI/netI 0.0223
_diffrn_reflns_Laue_measured_fraction_full 1.000
_diffrn_reflns_Laue_measured_fraction_max 0.953
_diffrn_reflns_limit_h_max 6
_diffrn_reflns_limit_h_min -6
_diffrn_reflns_limit_k_max 28
_diffrn_reflns_limit_k_min -28
_diffrn_reflns_limit_l_max 13
_diffrn_reflns_limit_l_min -13
_diffrn_reflns_number 17205
_diffrn_reflns_point_group_measured_fraction_full 1.000
_diffrn_reflns_point_group_measured_fraction_max 0.953
_diffrn_reflns_theta_full 25.000
_diffrn_reflns_theta_max 31.927
_diffrn_reflns_theta_min 2.114
_exptl_absorpt_coefficient_mu 6.902
_exptl_absorpt_correction_type empirical
_exptl_absorpt_process_details sadabs
_exptl_crystal_colour colourless
_exptl_crystal_density_diffrn 2.515
_exptl_crystal_description plate
_exptl_crystal_F_000 532
_exptl_crystal_size_max 0.28
_exptl_crystal_size_mid 0.25
_exptl_crystal_size_min 0.01
_exptl_transmission_factor_max 0.7463
_exptl_transmission_factor_min 0.4952
_refine_diff_density_max 1.688
_refine_diff_density_min -1.418
_refine_diff_density_rms 0.155
_refine_ls_extinction_method none
_refine_ls_goodness_of_fit_ref 1.294
_refine_ls_hydrogen_treatment constr
_refine_ls_matrix_type full
_refine_ls_number_parameters 82
_refine_ls_number_reflns 2489
_refine_ls_number_restraints 0
_refine_ls_restrained_S_all 1.294
_refine_ls_R_factor_all 0.0454
_refine_ls_R_factor_gt 0.0418
_refine_ls_shift/su_max 0.000
_refine_ls_shift/su_mean 0.000
_refine_ls_structure_factor_coef Fsqd
_refine_ls_weighting_details 'w=1/[\s^2^(Fo^2^)+(0.0141P)^2^+3.9354P] where P=(Fo^2^+2Fc^2^)/3'
_refine_ls_weighting_scheme calc
_refine_ls_wR_factor_gt 0.0921
_refine_ls_wR_factor_ref 0.0935
_reflns_Friedel_coverage 0.000
_reflns_number_gt 2296
_reflns_number_total 2489
_reflns_threshold_expression 'I > 2\s(I)'
_cod_data_source_file c7ce01193h3.cif
_cod_data_source_block shelx_CCDC1
_cod_database_code 7229143
_shelx_shelxl_version_number 2014/7
_shelx_space_group_comment
;
The symmetry employed for this shelxl refinement is uniquely defined
by the following loop, which should always be used as a source of
symmetry information in preference to the above space-group names.
They are only intended as comments.
;

loop_
_space_group_symop_operation_xyz
'x, y, z'
'-x, y+1/2, -z+1/2'
'-x, -y, -z'
'x, -y-1/2, z-1/2'

loop_
_atom_site_label
_atom_site_type_symbol
_atom_site_fract_x
_atom_site_fract_y
_atom_site_fract_z
_atom_site_U_iso_or_equiv
_atom_site_adp_type
_atom_site_occupancy
_atom_site_site_symmetry_order
_atom_site_calc_flag
_atom_site_refinement_flags_posn
_atom_site_refinement_flags_adp
N1 N 0.2666(10) 0.3695(2) 0.3053(5) 0.0321(8) Uani 1 1 d . .
N2 N 0.4420(10) 0.3632(2) 0.1833(5) 0.0346(9) Uani 1 1 d . .
C5 C 0.4122(11) 0.4683(3) 0.0252(6) 0.0346(10) Uani 1 1 d . .
H5A H 0.2332 0.4832 0.0776 0.041 Uiso 1 1 calc R U
H5B H 0.3440 0.4420 -0.0622 0.041 Uiso 1 1 calc R U
C4 C 0.6041(12) 0.4222(3) 0.1272(7) 0.0400(11) Uani 1 1 d . .
H4A H 0.7781 0.4058 0.0727 0.048 Uiso 1 1 calc R U
H4B H 0.6810 0.4495 0.2115 0.048 Uiso 1 1 calc R U
C3 C 0.1394(14) 0.3077(3) 0.3210(7) 0.0423(12) Uani 1 1 d . .
H3 H 0.0045 0.2967 0.3959 0.051 Uiso 1 1 calc R U
C2 C 0.2305(17) 0.2615(3) 0.2135(8) 0.0550(16) Uani 1 1 d . .
H2 H 0.1754 0.2151 0.2029 0.066 Uiso 1 1 calc R U
C1 C 0.4202(16) 0.2991(4) 0.1257(8) 0.0531(16) Uani 1 1 d . .
H1 H 0.5168 0.2830 0.0410 0.064 Uiso 1 1 calc R U
I1 I 0.22000(7) 0.57767(2) 0.36969(4) 0.03253(10) Uani 1 1 d . .
Cu1 Cu 0.2698(2) 0.44837(4) 0.45657(9) 0.04712(19) Uani 1 1 d . .

loop_
_atom_site_aniso_label
_atom_site_aniso_U_11
_atom_site_aniso_U_22
_atom_site_aniso_U_33
_atom_site_aniso_U_23
_atom_site_aniso_U_13
_atom_site_aniso_U_12
N1 0.038(2) 0.033(2) 0.0257(18) 0.0016(15) -0.0020(16) -0.0048(17)
N2 0.032(2) 0.037(2) 0.035(2) -0.0041(17) 0.0006(16) -0.0036(17)
C5 0.024(2) 0.050(3) 0.030(2) 0.003(2) 0.0010(17) -0.007(2)
C4 0.026(2) 0.048(3) 0.046(3) 0.002(2) 0.009(2) -0.005(2)
C3 0.052(3) 0.037(3) 0.038(3) 0.005(2) -0.003(2) -0.012(2)
C2 0.070(4) 0.037(3) 0.059(4) -0.012(3) -0.002(3) -0.012(3)
C1 0.058(4) 0.049(3) 0.053(4) -0.020(3) 0.006(3) -0.005(3)
I1 0.02939(15) 0.03239(16) 0.03589(17) 0.00305(13) 0.00246(11) 0.00320(12)
Cu1 0.0622(5) 0.0379(4) 0.0414(4) -0.0044(3) 0.0037(3) -0.0024(3)

loop_
_atom_type_symbol
_atom_type_description
_atom_type_scat_dispersion_real
_atom_type_scat_dispersion_imag
_atom_type_scat_source
C C 0.0033 0.0016 'International Tables Vol C Tables 4.2.6.8 and 6.1.1.4'
H H 0.0000 0.0000 'International Tables Vol C Tables 4.2.6.8 and 6.1.1.4'
N N 0.0061 0.0033 'International Tables Vol C Tables 4.2.6.8 and 6.1.1.4'
Cu Cu 0.3201 1.2651 'International Tables Vol C Tables 4.2.6.8 and 6.1.1.4'
I I -0.4742 1.8119 'International Tables Vol C Tables 4.2.6.8 and 6.1.1.4'

loop_
_geom_angle_atom_site_label_1
_geom_angle_atom_site_label_2
_geom_angle_atom_site_label_3
_geom_angle
_geom_angle_site_symmetry_1
_geom_angle_site_symmetry_3
C3 N1 N2 104.8(4) . .
C3 N1 Cu1 126.6(4) . .
N2 N1 Cu1 127.3(3) . .
C1 N2 N1 110.7(5) . .
C1 N2 C4 128.7(5) . .
N1 N2 C4 120.5(4) . .
C4 C5 C5 111.9(5) . 3_665
C4 C5 H5A 109.2 . .
C5 C5 H5A 109.2 3_665 .
C4 C5 H5B 109.2 . .
C5 C5 H5B 109.2 3_665 .
H5A C5 H5B 107.9 . .
N2 C4 C5 113.7(4) . .
N2 C4 H4A 108.8 . .
C5 C4 H4A 108.8 . .
N2 C4 H4B 108.8 . .
C5 C4 H4B 108.8 . .
H4A C4 H4B 107.7 . .
N1 C3 C2 112.0(6) . .
N1 C3 H3 124.0 . .
C2 C3 H3 124.0 . .
C1 C2 C3 104.6(6) . .
C1 C2 H2 127.7 . .
C3 C2 H2 127.7 . .
N2 C1 C2 107.8(6) . .
N2 C1 H1 126.1 . .
C2 C1 H1 126.1 . .
Cu1 I1 Cu1 66.25(3) . 3_666
Cu1 I1 Cu1 73.59(3) . 3_566
Cu1 I1 Cu1 106.84(3) 3_666 3_566
N1 Cu1 I1 121.10(12) . .
N1 Cu1 I1 103.22(13) . 3_666
I1 Cu1 I1 113.75(3) . 3_666
N1 Cu1 I1 104.45(13) . 3_566
I1 Cu1 I1 106.41(3) . 3_566
I1 Cu1 I1 106.84(3) 3_666 3_566
N1 Cu1 Cu1 132.52(13) . 3_666
I1 Cu1 Cu1 58.76(3) . 3_666
I1 Cu1 Cu1 54.99(3) 3_666 3_666
I1 Cu1 Cu1 121.57(4) 3_566 3_666

loop_
_geom_bond_atom_site_label_1
_geom_bond_atom_site_label_2
_geom_bond_distance
_geom_bond_site_symmetry_2
N1 C3 1.324(7) .
N1 N2 1.357(6) .
N1 Cu1 2.033(4) .
N2 C1 1.340(8) .
N2 C4 1.439(7) .
C5 C4 1.510(8) .
C5 C5 1.520(10) 3_665
C5 H5A 0.9700 .
C5 H5B 0.9700 .
C4 H4A 0.9700 .
C4 H4B 0.9700 .
C3 C2 1.376(9) .
C3 H3 0.9300 .
C2 C1 1.368(10) .
C2 H2 0.9300 .
C1 H1 0.9300 .
I1 Cu1 2.6162(9) .
I1 Cu1 2.7310(10) 3_666
I1 Cu1 2.7342(10) 3_566
Cu1 I1 2.7310(10) 3_666
Cu1 I1 2.7342(9) 3_566
Cu1 Cu1 2.9236(17) 3_666
